data_1544600
loop_
_publ_author_name
'Akasaka, M.'
'Hashimoto, H.'
'Makino, K.'
'Hino, R.'

_publ_section_title
;
 57Fe Mossbauer and X-ray Rietveld studies of ferrian prehnite from
 Kouragahara, Shimane Peninsula, Japan : Model Pma2
;
_journal_name_full 'Journal of Mineralogical and Petrological Sciences'
_journal_page_first 31
_journal_page_last 40
_journal_volume 98
_journal_year 2003
_chemical_formula_sum 'Al1.84 Ca2 Fe0.16 H2 O12 Si3'
_chemical_name_common 'Ca2Al1.84Fe0.16Si3O10(OH)2 prehnite'
_chemical_name_mineral 'ferrian prehnite'
_space_group_IT_number 28
_space_group_name_H-M_alt 'P m a 2'
_symmetry_space_group_name_Hall 'P 2 -2a'
_symmetry_space_group_name_H-M 'P m a 2'
_cell_angle_alpha 90
_cell_angle_beta 90
_cell_angle_gamma 90
_cell_formula_units_Z 2
_cell_length_a 18.4870(1)
_cell_length_b 5.4801(3)
_cell_length_c 4.6306(3)
_cell_volume 469.13(4)
_cod_data_source_file ferrian_prehnite_Pma2.cif
_cod_data_source_block prehnite
_cod_original_formula_sum 'Ca2 Al1.84 Fe0.16 Si3 H2 O12 '
_cod_database_code 1544600

loop_
_space_group_symop_operation_xyz
'x, y, z'
'-x, -y, z'
'x+1/2, -y, z'
'-x+1/2, y, z'

loop_
_atom_site_label
_atom_site_occupancy
_atom_site_fract_x
_atom_site_fract_y
_atom_site_fract_z
_atom_site_adp_type
_atom_site_B_iso_or_equiv
_atom_site_type_symbol
O1 1.0 0.0170(4) 0.744(5) 0.021(6) Biso 0.800000 O
O2 1.0 0.0728(7) 0.458(3) 0.388(5) Biso 0.800000 O
O3 1.0 0.0838(7) 0.025(3) 0.656(5) Biso 0.800000 O
O4 1.0 0.1797(7) 0.377(3) 0.750(5) Biso 0.200000 O
O5 1.0 0.1720(7) 0.107(3) 0.256(4) Biso 0.200000 O
OH1 1.0 0.250000 0.935(4) 0.810(6) Biso 0.200000 O
OH2 1.0 0.250000 0.548(4) 0.260(6) Biso 0.200000 O
Ca 1.0 0.15070(10) 0.754(2) 0.000000 Biso 0.800000 Ca
Si1 1.0 0.000000 0.500000 0.196(5) Biso 0.700000 Si
Si2 1.0 0.12990(10) 0.241(2) 0.497(5) Biso 0.700000 Si
Al1 1.0 0.000000 0.000000 0.814(6) Biso 0.600000 Al
Al2 0.8000 0.250000 0.261(3) 0.995(5) Biso 0.700000 Al
Fe 0.2000 0.250000 0.261(3) 0.995(5) Biso 0.700000 Fe
